data_7047165
loop_
_publ_author_name
'Bouch\'e, Mathilde'
'Bonnefont, Antoine'
'Achard, Thierry'
'Bellemin-Laponnaz, St\'ephane'

_publ_section_title
;
 Exploring diversity in platinum(iv) N-heterocyclic carbene complexes:
 synthesis, characterization, reactivity and biological evaluation.
;
_journal_issue 33
_journal_name_full 'Dalton transactions (Cambridge, England : 2003)'
_journal_page_first 11491
_journal_page_last 11502
_journal_paper_doi 10.1039/c8dt02113a
_journal_volume 47
_journal_year 2018
_chemical_formula_moiety 'C17 H25 Br4 N3 Pt'
_chemical_formula_sum 'C17 H25 Br4 N3 Pt'
_chemical_formula_weight 786.13
_space_group_crystal_system triclinic
_space_group_IT_number 2
_space_group_name_Hall '-P 1'
_space_group_name_H-M_alt 'P -1'
_symmetry_space_group_name_Hall '-P 1'
_symmetry_space_group_name_H-M 'P -1'
_atom_sites_solution_hydrogens geom
_atom_sites_solution_primary direct
_atom_sites_solution_secondary difmap
_audit_creation_method SHELXL-2013
_audit_update_record
;
2018-05-24 deposited with the CCDC.
2018-07-27 downloaded from the CCDC.
;
_cell_angle_alpha 70.070(2)
_cell_angle_beta 78.846(2)
_cell_angle_gamma 70.548(2)
_cell_formula_units_Z 2
_cell_length_a 8.5017(3)
_cell_length_b 10.8938(4)
_cell_length_c 13.2286(5)
_cell_measurement_reflns_used 15252
_cell_measurement_temperature 173(2)
_cell_measurement_theta_max 27.485
_cell_measurement_theta_min 0.998
_cell_volume 1081.63(7)
_computing_cell_refinement 'Denzo (Nonius B.V., 1998)'
_computing_data_collection 'Collect (Nonius B.V., 1998)'
_computing_data_reduction 'Denzo (Nonius B.V., 1998)'
_computing_molecular_graphics 'PLATON 98 (Spek, 1998)'
_computing_publication_material 'SHELXL-2013 (Sheldrick, 2013)'
_computing_structure_refinement 'SHELXL-2013 (Sheldrick, 2013)'
_computing_structure_solution 'SHELXS-2013 (Sheldrick, 2013)'
_diffrn_ambient_temperature 173(2)
_diffrn_measured_fraction_theta_full 1.000
_diffrn_measured_fraction_theta_max 0.999
_diffrn_measurement_device_type KappaCCD
_diffrn_measurement_method 'phi and omega scans'
_diffrn_radiation_monochromator graphite
_diffrn_radiation_type MoK\a
_diffrn_radiation_wavelength 0.71073
_diffrn_reflns_av_R_equivalents 0.1225
_diffrn_reflns_av_unetI/netI 0.0740
_diffrn_reflns_Laue_measured_fraction_full 1.000
_diffrn_reflns_Laue_measured_fraction_max 0.999
_diffrn_reflns_limit_h_max 9
_diffrn_reflns_limit_h_min -11
_diffrn_reflns_limit_k_max 14
_diffrn_reflns_limit_k_min -14
_diffrn_reflns_limit_l_max 17
_diffrn_reflns_limit_l_min -17
_diffrn_reflns_number 23154
_diffrn_reflns_point_group_measured_fraction_full 1.000
_diffrn_reflns_point_group_measured_fraction_max 0.999
_diffrn_reflns_theta_full 25.242
_diffrn_reflns_theta_max 27.483
_diffrn_reflns_theta_min 1.644
_diffrn_source 'sealed tube'
_exptl_absorpt_coefficient_mu 13.881
_exptl_absorpt_correction_T_max 0.35117
_exptl_absorpt_correction_T_min 0.18708
_exptl_absorpt_correction_type multi-scan
_exptl_absorpt_process_details 'MULscanABS in PLATON (Spek, 2003)'
_exptl_crystal_colour orange
_exptl_crystal_density_diffrn 2.414
_exptl_crystal_description plate
_exptl_crystal_F_000 732
_exptl_crystal_size_max 0.20
_exptl_crystal_size_mid 0.08
_exptl_crystal_size_min 0.04
_refine_diff_density_max 2.589
_refine_diff_density_min -3.737
_refine_diff_density_rms 0.524
_refine_ls_extinction_method none
_refine_ls_goodness_of_fit_ref 1.113
_refine_ls_hydrogen_treatment constr
_refine_ls_matrix_type full
_refine_ls_number_parameters 227
_refine_ls_number_reflns 4945
_refine_ls_number_restraints 0
_refine_ls_restrained_S_all 1.113
_refine_ls_R_factor_all 0.0646
_refine_ls_R_factor_gt 0.0406
_refine_ls_shift/su_max 0.000
_refine_ls_shift/su_mean 0.000
_refine_ls_structure_factor_coef Fsqd
_refine_ls_weighting_details 'w=1/[\s^2^(Fo^2^)+(0.0693P)^2^] where P=(Fo^2^+2Fc^2^)/3'
_refine_ls_weighting_scheme calc
_refine_ls_wR_factor_gt 0.0968
_refine_ls_wR_factor_ref 0.1360
_reflns_Friedel_coverage 0.000
_reflns_number_gt 3795
_reflns_number_total 4945
_reflns_threshold_expression 'I > 2\s(I)'
_cod_data_source_file c8dt02113a2.cif
_cod_data_source_block jlgmb150317
_cod_depositor_comments 'Adding full bibliography for 7047164--7047166.cif.'
_cod_database_code 7047165
_shelx_space_group_comment
;
The symmetry employed for this shelxl refinement is uniquely defined
by the following loop, which should always be used as a source of
symmetry information in preference to the above space-group names.
They are only intended as comments.
;
_shelxl_version_number 2013-4

loop_
_space_group_symop_operation_xyz
'x, y, z'
'-x, -y, -z'

loop_
_atom_site_label
_atom_site_type_symbol
_atom_site_fract_x
_atom_site_fract_y
_atom_site_fract_z
_atom_site_U_iso_or_equiv
_atom_site_adp_type
_atom_site_occupancy
_atom_site_site_symmetry_order
_atom_site_calc_flag
_atom_site_refinement_flags_posn
_atom_site_refinement_flags_adp
C1 C 0.1890(9) 0.6620(8) 0.1157(6) 0.0203(16) Uani 1 1 d . .
C2 C -0.0057(10) 0.6574(8) 0.0242(7) 0.0278(19) Uani 1 1 d . .
H2 H -0.0700 0.6753 -0.0332 0.033 Uiso 1 1 calc R U
C3 C -0.0272(9) 0.5798(8) 0.1257(7) 0.0270(19) Uani 1 1 d . .
H3 H -0.1091 0.5321 0.1537 0.032 Uiso 1 1 calc R U
C4 C 0.1845(11) 0.7871(9) -0.0890(7) 0.031(2) Uani 1 1 d . .
H4A H 0.2525 0.8387 -0.0794 0.047 Uiso 1 1 calc R U
H4B H 0.0876 0.8505 -0.1277 0.047 Uiso 1 1 calc R U
H4C H 0.2521 0.7255 -0.1308 0.047 Uiso 1 1 calc R U
C5 C 0.1027(10) 0.5030(8) 0.2992(6) 0.0261(18) Uani 1 1 d . .
H5A H 0.0166 0.5546 0.3435 0.031 Uiso 1 1 calc R U
H5B H 0.2141 0.4898 0.3204 0.031 Uiso 1 1 calc R U
C6 C 0.0759(10) 0.3651(8) 0.3198(6) 0.0234(17) Uani 1 1 d . .
C7 C 0.1822(11) 0.2720(9) 0.2693(7) 0.032(2) Uani 1 1 d . .
H7 H 0.2774 0.2915 0.2236 0.039 Uiso 1 1 calc R U
C8 C 0.1496(12) 0.1510(9) 0.2854(7) 0.036(2) Uani 1 1 d . .
H8 H 0.2207 0.0892 0.2480 0.043 Uiso 1 1 calc R U
C9 C 0.0187(12) 0.1176(9) 0.3532(7) 0.036(2) Uani 1 1 d . .
H9 H -0.0013 0.0332 0.3634 0.043 Uiso 1 1 calc R U
C10 C -0.0840(11) 0.2059(9) 0.4067(7) 0.034(2) Uani 1 1 d . .
H10 H -0.1734 0.1815 0.4564 0.040 Uiso 1 1 calc R U
C11 C -0.0587(10) 0.3314(8) 0.3888(6) 0.0261(18) Uani 1 1 d . .
H11 H -0.1336 0.3943 0.4239 0.031 Uiso 1 1 calc R U
C12 C 0.5515(10) 0.8391(8) 0.2749(6) 0.0225(17) Uani 1 1 d . .
H12 H 0.4318 0.8887 0.2905 0.027 Uiso 1 1 calc R U
C13 C 0.6076(11) 0.7237(9) 0.3752(7) 0.032(2) Uani 1 1 d . .
H13A H 0.7239 0.6692 0.3606 0.039 Uiso 1 1 calc R U
H13B H 0.5346 0.6630 0.3959 0.039 Uiso 1 1 calc R U
C14 C 0.5988(13) 0.7809(10) 0.4679(7) 0.043(2) Uani 1 1 d . .
H14A H 0.6406 0.7047 0.5323 0.051 Uiso 1 1 calc R U
H14B H 0.4807 0.8280 0.4866 0.051 Uiso 1 1 calc R U
C15 C 0.7038(11) 0.8816(10) 0.4368(7) 0.038(2) Uani 1 1 d . .
H15A H 0.6918 0.9201 0.4967 0.046 Uiso 1 1 calc R U
H15B H 0.8235 0.8331 0.4240 0.046 Uiso 1 1 calc R U
C16 C 0.6450(13) 0.9951(9) 0.3359(7) 0.040(2) Uani 1 1 d . .
H16A H 0.7163 1.0571 0.3144 0.048 Uiso 1 1 calc R U
H16B H 0.5285 1.0485 0.3514 0.048 Uiso 1 1 calc R U
C17 C 0.6520(12) 0.9399(10) 0.2428(7) 0.036(2) Uani 1 1 d . .
H17A H 0.6068 1.0165 0.1794 0.043 Uiso 1 1 calc R U
H17B H 0.7699 0.8947 0.2220 0.043 Uiso 1 1 calc R U
Br1 Br 0.24412(11) 0.96234(9) 0.06139(7) 0.0319(2) Uani 1 1 d . .
Br2 Br 0.18961(10) 0.76070(8) 0.31600(7) 0.0278(2) Uani 1 1 d . .
Br3 Br 0.52430(10) 0.48289(9) 0.25316(7) 0.0316(2) Uani 1 1 d . .
Br4 Br 0.56547(10) 0.67731(9) -0.00405(7) 0.0316(2) Uani 1 1 d . .
N1 N 0.1259(8) 0.7064(6) 0.0180(5) 0.0225(14) Uani 1 1 d . .
N2 N 0.0919(8) 0.5819(6) 0.1823(5) 0.0262(15) Uani 1 1 d . .
N3 N 0.5615(8) 0.7862(7) 0.1827(6) 0.0279(16) Uani 1 1 d . .
H3A H 0.6654 0.7092 0.1876 0.033 Uiso 1 1 calc R U
H3B H 0.5795 0.8591 0.1162 0.033 Uiso 1 1 calc R U
Pt1 Pt 0.37055(3) 0.71749(3) 0.15425(2) 0.02061(13) Uani 1 1 d . .

loop_
_atom_site_aniso_label
_atom_site_aniso_U_11
_atom_site_aniso_U_22
_atom_site_aniso_U_33
_atom_site_aniso_U_23
_atom_site_aniso_U_13
_atom_site_aniso_U_12
C1 0.017(4) 0.023(4) 0.023(4) -0.012(3) 0.007(3) -0.008(3)
C2 0.023(4) 0.022(4) 0.039(5) -0.009(4) -0.006(4) -0.007(3)
C3 0.019(4) 0.026(4) 0.042(5) -0.008(4) -0.007(4) -0.013(3)
C4 0.031(5) 0.041(5) 0.024(5) -0.008(4) -0.004(4) -0.014(4)
C5 0.023(4) 0.028(5) 0.028(5) -0.011(4) 0.001(4) -0.008(4)
C6 0.024(4) 0.021(4) 0.024(4) -0.008(3) -0.004(3) -0.004(3)
C7 0.027(4) 0.036(5) 0.029(5) -0.012(4) -0.002(4) -0.001(4)
C8 0.044(5) 0.028(5) 0.036(5) -0.018(4) -0.013(5) 0.004(4)
C9 0.050(6) 0.027(5) 0.038(5) -0.007(4) -0.018(5) -0.016(4)
C10 0.034(5) 0.034(5) 0.037(5) -0.005(4) -0.003(4) -0.019(4)
C11 0.020(4) 0.030(5) 0.028(5) -0.011(4) 0.004(3) -0.008(3)
C12 0.020(4) 0.027(4) 0.023(4) -0.010(3) -0.005(3) -0.006(3)
C13 0.033(5) 0.031(5) 0.034(5) -0.005(4) -0.008(4) -0.013(4)
C14 0.047(6) 0.056(7) 0.026(5) -0.006(5) -0.004(4) -0.022(5)
C15 0.035(5) 0.060(7) 0.029(5) -0.020(5) -0.003(4) -0.019(5)
C16 0.050(6) 0.043(6) 0.040(6) -0.017(5) -0.003(5) -0.027(5)
C17 0.046(5) 0.051(6) 0.023(5) -0.012(4) 0.005(4) -0.034(5)
Br1 0.0389(5) 0.0263(5) 0.0303(5) -0.0087(4) -0.0034(4) -0.0088(4)
Br2 0.0269(4) 0.0347(5) 0.0279(5) -0.0169(4) 0.0067(4) -0.0141(4)
Br3 0.0267(4) 0.0282(5) 0.0368(5) -0.0091(4) -0.0054(4) -0.0034(4)
Br4 0.0241(4) 0.0496(6) 0.0284(5) -0.0211(4) 0.0058(4) -0.0151(4)
N1 0.022(3) 0.026(4) 0.021(4) -0.011(3) -0.003(3) -0.005(3)
N2 0.025(3) 0.025(4) 0.033(4) -0.009(3) -0.004(3) -0.010(3)
N3 0.024(3) 0.045(4) 0.028(4) -0.018(3) 0.000(3) -0.021(3)
Pt1 0.01838(18) 0.0250(2) 0.0214(2) -0.01009(14) 0.00018(13) -0.00784(13)

loop_
_atom_type_symbol
_atom_type_description
_atom_type_scat_dispersion_real
_atom_type_scat_dispersion_imag
_atom_type_scat_source
C C 0.0033 0.0016 'International Tables Vol C Tables 4.2.6.8 and 6.1.1.4'
H H 0.0000 0.0000 'International Tables Vol C Tables 4.2.6.8 and 6.1.1.4'
Br Br -0.2901 2.4595 'International Tables Vol C Tables 4.2.6.8 and 6.1.1.4'
N N 0.0061 0.0033 'International Tables Vol C Tables 4.2.6.8 and 6.1.1.4'
Pt Pt -1.7033 8.3905 'International Tables Vol C Tables 4.2.6.8 and 6.1.1.4'

loop_
_geom_angle_atom_site_label_1
_geom_angle_atom_site_label_2
_geom_angle_atom_site_label_3
_geom_angle
N1 C1 N2 103.9(6)
N1 C1 Pt1 127.1(5)
N2 C1 Pt1 128.8(6)
C3 C2 N1 107.5(7)
C3 C2 H2 126.2
N1 C2 H2 126.2
C2 C3 N2 107.2(7)
C2 C3 H3 126.4
N2 C3 H3 126.4
N1 C4 H4A 109.5
N1 C4 H4B 109.5
H4A C4 H4B 109.5
N1 C4 H4C 109.5
H4A C4 H4C 109.5
H4B C4 H4C 109.5
N2 C5 C6 109.9(6)
N2 C5 H5A 109.7
C6 C5 H5A 109.7
N2 C5 H5B 109.7
C6 C5 H5B 109.7
H5A C5 H5B 108.2
C7 C6 C11 118.7(7)
C7 C6 C5 121.2(7)
C11 C6 C5 120.1(7)
C8 C7 C6 119.7(8)
C8 C7 H7 120.2
C6 C7 H7 120.2
C9 C8 C7 121.7(9)
C9 C8 H8 119.2
C7 C8 H8 119.2
C8 C9 C10 119.5(8)
C8 C9 H9 120.3
C10 C9 H9 120.3
C9 C10 C11 120.3(8)
C9 C10 H10 119.9
C11 C10 H10 119.9
C6 C11 C10 120.1(8)
C6 C11 H11 120.0
C10 C11 H11 120.0
N3 C12 C13 111.0(7)
N3 C12 C17 109.6(6)
C13 C12 C17 112.2(6)
N3 C12 H12 107.9
C13 C12 H12 107.9
C17 C12 H12 107.9
C12 C13 C14 109.9(7)
C12 C13 H13A 109.7
C14 C13 H13A 109.7
C12 C13 H13B 109.7
C14 C13 H13B 109.7
H13A C13 H13B 108.2
C13 C14 C15 111.4(7)
C13 C14 H14A 109.4
C15 C14 H14A 109.4
C13 C14 H14B 109.4
C15 C14 H14B 109.4
H14A C14 H14B 108.0
C16 C15 C14 109.6(7)
C16 C15 H15A 109.8
C14 C15 H15A 109.8
C16 C15 H15B 109.8
C14 C15 H15B 109.8
H15A C15 H15B 108.2
C15 C16 C17 111.7(8)
C15 C16 H16A 109.3
C17 C16 H16A 109.3
C15 C16 H16B 109.3
C17 C16 H16B 109.3
H16A C16 H16B 107.9
C12 C17 C16 110.7(7)
C12 C17 H17A 109.5
C16 C17 H17A 109.5
C12 C17 H17B 109.5
C16 C17 H17B 109.5
H17A C17 H17B 108.1
C1 N1 C2 111.1(7)
C1 N1 C4 130.5(6)
C2 N1 C4 118.3(6)
C1 N2 C3 110.3(6)
C1 N2 C5 129.1(6)
C3 N2 C5 120.6(6)
C12 N3 Pt1 124.4(5)
C12 N3 H3A 106.2
Pt1 N3 H3A 106.2
C12 N3 H3B 106.2
Pt1 N3 H3B 106.2
H3A N3 H3B 106.4
C1 Pt1 N3 175.7(3)
C1 Pt1 Br2 89.4(2)
N3 Pt1 Br2 93.28(19)
C1 Pt1 Br3 95.0(2)
N3 Pt1 Br3 88.3(2)
Br2 Pt1 Br3 93.78(3)
C1 Pt1 Br4 94.1(2)
N3 Pt1 Br4 83.23(19)
Br2 Pt1 Br4 176.48(2)
Br3 Pt1 Br4 85.66(3)
C1 Pt1 Br1 92.5(2)
N3 Pt1 Br1 84.3(2)
Br2 Pt1 Br1 86.11(3)
Br3 Pt1 Br1 172.55(3)
Br4 Pt1 Br1 93.99(3)

loop_
_geom_bond_atom_site_label_1
_geom_bond_atom_site_label_2
_geom_bond_distance
C1 N1 1.364(10)
C1 N2 1.376(9)
C1 Pt1 2.036(7)
C2 C3 1.336(11)
C2 N1 1.369(9)
C2 H2 0.9500
C3 N2 1.381(9)
C3 H3 0.9500
C4 N1 1.482(10)
C4 H4A 0.9800
C4 H4B 0.9800
C4 H4C 0.9800
C5 N2 1.495(10)
C5 C6 1.519(10)
C5 H5A 0.9900
C5 H5B 0.9900
C6 C7 1.382(11)
C6 C11 1.388(11)
C7 C8 1.374(12)
C7 H7 0.9500
C8 C9 1.356(13)
C8 H8 0.9500
C9 C10 1.361(13)
C9 H9 0.9500
C10 C11 1.388(11)
C10 H10 0.9500
C11 H11 0.9500
C12 N3 1.495(10)
C12 C13 1.509(11)
C12 C17 1.511(10)
C12 H12 1.0000
C13 C14 1.533(12)
C13 H13A 0.9900
C13 H13B 0.9900
C14 C15 1.540(12)
C14 H14A 0.9900
C14 H14B 0.9900
C15 C16 1.511(12)
C15 H15A 0.9900
C15 H15B 0.9900
C16 C17 1.528(12)
C16 H16A 0.9900
C16 H16B 0.9900
C17 H17A 0.9900
C17 H17B 0.9900
Br1 Pt1 2.4793(9)
Br2 Pt1 2.4693(9)
Br3 Pt1 2.4716(9)
Br4 Pt1 2.4743(9)
N3 Pt1 2.138(6)
N3 H3A 0.9900
N3 H3B 0.9900

loop_
_geom_torsion_atom_site_label_1
_geom_torsion_atom_site_label_2
_geom_torsion_atom_site_label_3
_geom_torsion_atom_site_label_4
_geom_torsion
N1 C2 C3 N2 0.3(9)
N2 C5 C6 C7 60.7(9)
N2 C5 C6 C11 -118.2(8)
C11 C6 C7 C8 2.2(12)
C5 C6 C7 C8 -176.8(7)
C6 C7 C8 C9 -2.6(13)
C7 C8 C9 C10 0.2(13)
C8 C9 C10 C11 2.4(13)
C7 C6 C11 C10 0.4(12)
C5 C6 C11 C10 179.4(7)
C9 C10 C11 C6 -2.7(13)
N3 C12 C13 C14 179.1(7)
C17 C12 C13 C14 56.0(10)
C12 C13 C14 C15 -56.5(10)
C13 C14 C15 C16 56.8(11)
C14 C15 C16 C17 -56.3(10)
N3 C12 C17 C16 -179.7(7)
C13 C12 C17 C16 -55.8(10)
C15 C16 C17 C12 56.0(10)
N2 C1 N1 C2 0.7(8)
Pt1 C1 N1 C2 -174.3(6)
N2 C1 N1 C4 -174.4(8)
Pt1 C1 N1 C4 10.6(12)
C3 C2 N1 C1 -0.6(9)
C3 C2 N1 C4 175.2(7)
N1 C1 N2 C3 -0.5(8)
Pt1 C1 N2 C3 174.3(6)
N1 C1 N2 C5 178.9(7)
Pt1 C1 N2 C5 -6.2(12)
C2 C3 N2 C1 0.1(9)
C2 C3 N2 C5 -179.3(7)
C6 C5 N2 C1 -139.1(8)
C6 C5 N2 C3 40.2(10)
C13 C12 N3 Pt1 84.1(8)
C17 C12 N3 Pt1 -151.4(6)
